data_7019251
loop_
_publ_author_name
'Li, Wenbo'
'Xue, Mingqiang'
'Tu, Jing'
'Zhang, Yong'
'Shen, Qi'

_publ_section_title
;
 Syntheses and structures of lanthanide borohydrides supported by a
 bridged bis(amidinate) ligand and their high activity for controlled
 polymerization of \e-caprolactone, l-lactide and rac-lactide.
;
_journal_issue 24
_journal_name_full 'Dalton transactions (Cambridge, England : 2003)'
_journal_page_first 7258
_journal_page_last 7265
_journal_paper_doi 10.1039/c2dt30096f
_journal_volume 41
_journal_year 2012
_chemical_absolute_configuration ad
_chemical_formula_moiety 'C27 H48 B N4 O2 Si2 Yb, C4 H10 O2'
_chemical_formula_sum 'C31 H58 B N4 O4 Si2 Yb'
_chemical_formula_weight 790.84
_chemical_name_systematic
;
?
;
_space_group_IT_number 19
_symmetry_cell_setting orthorhombic
_symmetry_Int_Tables_number 19
_symmetry_space_group_name_Hall 'P 2ac 2ab'
_symmetry_space_group_name_H-M 'P 21 21 21'
_atom_sites_solution_hydrogens geom
_atom_sites_solution_primary direct
_atom_sites_solution_secondary difmap
_audit_creation_method SHELXL-97
_cell_angle_alpha 90.00
_cell_angle_beta 90.00
_cell_angle_gamma 90.00
_cell_formula_units_Z 4
_cell_length_a 8.6469(12)
_cell_length_b 19.790(3)
_cell_length_c 23.214(3)
_cell_measurement_reflns_used 13975
_cell_measurement_temperature 223(2)
_cell_measurement_theta_max 27.5
_cell_measurement_theta_min 3.1
_cell_volume 3972.4(10)
_computing_cell_refinement CrystalClear
_computing_data_collection CrystalClear
_computing_data_reduction CrystalStructure
_computing_structure_refinement 'SHELXL-97 (Sheldrick, 1997)'
_computing_structure_solution 'SHELXS-97 (Sheldrick, 1990)'
_diffrn_ambient_temperature 223(2)
_diffrn_detector_area_resol_mean 14.63
_diffrn_measured_fraction_theta_full 0.994
_diffrn_measured_fraction_theta_max 0.994
_diffrn_measurement_device_type 'Rigaku Saturn'
_diffrn_measurement_method \w
_diffrn_radiation_monochromator graphite
_diffrn_radiation_source 'fine-focus sealed tube'
_diffrn_radiation_type MoK\a
_diffrn_radiation_wavelength 0.71075
_diffrn_reflns_av_R_equivalents 0.0383
_diffrn_reflns_av_sigmaI/netI 0.0998
_diffrn_reflns_limit_h_max 11
_diffrn_reflns_limit_h_min -9
_diffrn_reflns_limit_k_max 13
_diffrn_reflns_limit_k_min -25
_diffrn_reflns_limit_l_max 30
_diffrn_reflns_limit_l_min -28
_diffrn_reflns_number 16387
_diffrn_reflns_theta_full 27.47
_diffrn_reflns_theta_max 27.47
_diffrn_reflns_theta_min 3.11
_exptl_absorpt_coefficient_mu 2.450
_exptl_absorpt_correction_T_max 0.504
_exptl_absorpt_correction_T_min 0.295
_exptl_absorpt_correction_type multi-scan
_exptl_absorpt_process_details 'Jacobson, R. (1998) Private communication'
_exptl_crystal_colour colorless
_exptl_crystal_density_diffrn 1.322
_exptl_crystal_density_method 'not measured'
_exptl_crystal_description block
_exptl_crystal_F_000 1628
_exptl_crystal_size_max 0.40
_exptl_crystal_size_mid 0.30
_exptl_crystal_size_min 0.28
_refine_diff_density_max 0.844
_refine_diff_density_min -0.855
_refine_diff_density_rms 0.095
_refine_ls_abs_structure_details 'Flack H D (1983), Acta Cryst. A39, 876-881'
_refine_ls_abs_structure_Flack 0.027(11)
_refine_ls_extinction_method none
_refine_ls_goodness_of_fit_ref 0.957
_refine_ls_hydrogen_treatment mixed
_refine_ls_matrix_type full
_refine_ls_number_parameters 369
_refine_ls_number_reflns 8853
_refine_ls_number_restraints 14
_refine_ls_restrained_S_all 0.959
_refine_ls_R_factor_all 0.0521
_refine_ls_R_factor_gt 0.0421
_refine_ls_shift/su_max 0.001
_refine_ls_shift/su_mean 0.000
_refine_ls_structure_factor_coef Fsqd
_refine_ls_weighting_details 'calc w=1/[\s^2^(Fo^2^)+(0.0268P)^2^+0.0000P] where P=(Fo^2^+2Fc^2^)/3'
_refine_ls_weighting_scheme calc
_refine_ls_wR_factor_gt 0.0776
_refine_ls_wR_factor_ref 0.0823
_reflns_number_gt 7566
_reflns_number_total 8853
_reflns_threshold_expression >2sigma(I)
_cod_data_source_file c2dt30096f.txt
_cod_data_source_block shelxl4
_cod_database_code 7019251

loop_
_symmetry_equiv_pos_as_xyz
'x, y, z'
'x+1/2, -y+1/2, -z'
'-x, y+1/2, -z+1/2'
'-x+1/2, -y, z+1/2'

loop_
_atom_site_label
_atom_site_type_symbol
_atom_site_fract_x
_atom_site_fract_y
_atom_site_fract_z
_atom_site_U_iso_or_equiv
_atom_site_adp_type
_atom_site_occupancy
_atom_site_symmetry_multiplicity
_atom_site_calc_flag
_atom_site_refinement_flags
_atom_site_disorder_assembly
_atom_site_disorder_group
Yb1 Yb 0.54798(3) 0.374625(15) 0.695825(11) 0.03353(7) Uani 1 1 d . A .
Si1 Si 0.5969(3) 0.42124(12) 0.85927(8) 0.0605(7) Uani 1 1 d D . .
Si2 Si 0.6454(3) 0.44314(11) 0.54047(8) 0.0544(5) Uani 1 1 d . . .
O1 O 0.3208(4) 0.4411(2) 0.6946(2) 0.0549(12) Uani 1 1 d . . .
O2 O 0.5985(5) 0.4969(2) 0.7008(2) 0.0529(12) Uani 1 1 d . . .
O3 O 0.1985(10) 0.6444(4) 0.6420(3) 0.128(3) Uani 1 1 d . . .
O4 O 0.0637(8) 0.6020(4) 0.7485(3) 0.106(2) Uani 1 1 d . . .
N1 N 0.5167(6) 0.3798(3) 0.8009(2) 0.0494(13) Uani 1 1 d . A .
N2 N 0.4059(6) 0.2985(3) 0.74882(19) 0.0462(15) Uani 1 1 d . A .
N3 N 0.5523(7) 0.3954(2) 0.59228(19) 0.0405(12) Uani 1 1 d . A .
N4 N 0.4335(8) 0.3064(3) 0.6297(2) 0.0497(15) Uani 1 1 d . A .
C1 C 0.4278(7) 0.3258(3) 0.7993(3) 0.0411(14) Uani 1 1 d . . .
C2 C 0.4579(9) 0.3445(3) 0.5847(2) 0.0462(16) Uani 1 1 d . . .
C3 C 0.3075(8) 0.2402(4) 0.7375(3) 0.0539(19) Uani 1 1 d . . .
H3A H 0.1994 0.2551 0.7365 0.065 Uiso 1 1 calc R A .
H3B H 0.3185 0.2080 0.7693 0.065 Uiso 1 1 calc R . .
C4 C 0.3442(9) 0.2056(3) 0.6829(3) 0.060(2) Uani 1 1 d . A .
H4A H 0.2799 0.1650 0.6798 0.071 Uiso 1 1 calc R . .
H4B H 0.4525 0.1911 0.6838 0.071 Uiso 1 1 calc R . .
C5 C 0.3191(9) 0.2484(4) 0.6305(3) 0.058(2) Uani 1 1 d . . .
H5A H 0.2134 0.2663 0.6306 0.070 Uiso 1 1 calc R A .
H5B H 0.3322 0.2209 0.5957 0.070 Uiso 1 1 calc R . .
C6 C 0.3559(12) 0.2974(5) 0.8511(3) 0.0823(12) Uani 1 1 d . A .
C7 C 0.2226(11) 0.3263(5) 0.8728(3) 0.0823(12) Uani 1 1 d . . .
H7 H 0.1782 0.3625 0.8524 0.099 Uiso 1 1 calc R A .
C8 C 0.1492(11) 0.3044(5) 0.9240(3) 0.0823(12) Uani 1 1 d . A .
H8 H 0.0635 0.3268 0.9401 0.099 Uiso 1 1 calc R . .
C9 C 0.2127(11) 0.2486(5) 0.9480(3) 0.0823(12) Uani 1 1 d . . .
H9 H 0.1620 0.2300 0.9801 0.099 Uiso 1 1 calc R A .
C10 C 0.3392(11) 0.2179(5) 0.9302(3) 0.0823(12) Uani 1 1 d . A .
H10 H 0.3811 0.1814 0.9510 0.099 Uiso 1 1 calc R . .
C11 C 0.4098(11) 0.2412(5) 0.8793(3) 0.0823(12) Uani 1 1 d . . .
H11 H 0.4956 0.2179 0.8644 0.099 Uiso 1 1 calc R A .
C12 C 0.3771(8) 0.3297(4) 0.5283(3) 0.0474(17) Uani 1 1 d . A .
C13 C 0.4222(10) 0.2750(4) 0.4941(3) 0.064(2) Uani 1 1 d . . .
H13 H 0.4979 0.2447 0.5074 0.077 Uiso 1 1 calc R A .
C14 C 0.3536(11) 0.2656(5) 0.4397(3) 0.076(3) Uani 1 1 d . A .
H14 H 0.3873 0.2301 0.4159 0.091 Uiso 1 1 calc R . .
C15 C 0.2390(11) 0.3074(6) 0.4211(4) 0.084(3) Uani 1 1 d . . .
H15 H 0.1897 0.2997 0.3857 0.101 Uiso 1 1 calc R A .
C16 C 0.1972(10) 0.3605(6) 0.4548(4) 0.084(3) Uani 1 1 d . A .
H16 H 0.1195 0.3898 0.4414 0.101 Uiso 1 1 calc R . .
C17 C 0.2646(8) 0.3737(5) 0.5086(3) 0.065(2) Uani 1 1 d . . .
H17 H 0.2343 0.4113 0.5306 0.078 Uiso 1 1 calc R A .
C18 C 0.621(2) 0.3717(11) 0.9257(7) 0.103(3) Uiso 0.50 1 d PD A 1
H18A H 0.5216 0.3542 0.9379 0.155 Uiso 0.50 1 calc PR A 1
H18B H 0.6634 0.4004 0.9557 0.155 Uiso 0.50 1 calc PR A 1
H18C H 0.6914 0.3344 0.9185 0.155 Uiso 0.50 1 calc PR A 1
C18' C 0.532(3) 0.4016(11) 0.9300(6) 0.103(3) Uiso 0.50 1 d PD A 2
H18D H 0.4281 0.4190 0.9354 0.155 Uiso 0.50 1 calc PR A 2
H18E H 0.6008 0.4221 0.9580 0.155 Uiso 0.50 1 calc PR A 2
H18F H 0.5317 0.3530 0.9353 0.155 Uiso 0.50 1 calc PR A 2
C19 C 0.8065(17) 0.4467(11) 0.8379(9) 0.103(3) Uiso 0.50 1 d PD A 1
H19A H 0.8665 0.4064 0.8299 0.155 Uiso 0.50 1 calc PR A 1
H19B H 0.8540 0.4714 0.8694 0.155 Uiso 0.50 1 calc PR A 1
H19C H 0.8036 0.4751 0.8039 0.155 Uiso 0.50 1 calc PR A 1
C19' C 0.8076(17) 0.4110(11) 0.8625(8) 0.103(3) Uiso 0.50 1 d PD A 2
H19D H 0.8322 0.3660 0.8764 0.155 Uiso 0.50 1 calc PR A 2
H19E H 0.8509 0.4444 0.8885 0.155 Uiso 0.50 1 calc PR A 2
H19F H 0.8511 0.4171 0.8244 0.155 Uiso 0.50 1 calc PR A 2
C20 C 0.485(2) 0.4966(9) 0.8765(8) 0.103(3) Uiso 0.50 1 d PD A 1
H20A H 0.4995 0.5300 0.8464 0.155 Uiso 0.50 1 calc PR A 1
H20B H 0.5205 0.5149 0.9130 0.155 Uiso 0.50 1 calc PR A 1
H20C H 0.3767 0.4849 0.8794 0.155 Uiso 0.50 1 calc PR A 1
C20' C 0.571(3) 0.5152(7) 0.8506(8) 0.103(3) Uiso 0.50 1 d PD A 2
H20D H 0.4646 0.5272 0.8588 0.155 Uiso 0.50 1 calc PR A 2
H20E H 0.5965 0.5281 0.8114 0.155 Uiso 0.50 1 calc PR A 2
H20F H 0.6390 0.5386 0.8772 0.155 Uiso 0.50 1 calc PR A 2
C21 C 0.6713(11) 0.4007(5) 0.4694(3) 0.089(3) Uani 1 1 d . . .
H21A H 0.6943 0.3533 0.4754 0.133 Uiso 1 1 calc R . .
H21B H 0.7559 0.4219 0.4488 0.133 Uiso 1 1 calc R . .
H21C H 0.5769 0.4050 0.4471 0.133 Uiso 1 1 calc R . .
C22 C 0.5450(14) 0.5267(4) 0.5299(4) 0.110(3) Uani 1 1 d . . .
H22A H 0.4415 0.5190 0.5151 0.165 Uiso 1 1 calc R . .
H22B H 0.6030 0.5539 0.5026 0.165 Uiso 1 1 calc R . .
H22C H 0.5387 0.5502 0.5664 0.165 Uiso 1 1 calc R . .
C23 C 0.8457(11) 0.4609(6) 0.5645(4) 0.119(4) Uani 1 1 d . . .
H23A H 0.8516 0.4569 0.6061 0.178 Uiso 1 1 calc R . .
H23B H 0.8745 0.5063 0.5531 0.178 Uiso 1 1 calc R . .
H23C H 0.9158 0.4287 0.5469 0.178 Uiso 1 1 calc R . .
C24 C 0.3318(9) 0.5054(4) 0.6782(4) 0.0783(17) Uani 1 1 d . . .
H24A H 0.2401 0.5295 0.6921 0.094 Uiso 1 1 calc R . .
H24B H 0.3298 0.5069 0.6360 0.094 Uiso 1 1 calc R . .
C25 C 0.4687(9) 0.5415(4) 0.6980(4) 0.0783(17) Uani 1 1 d . . .
H25A H 0.4914 0.5788 0.6716 0.094 Uiso 1 1 calc R . .
H25B H 0.4490 0.5606 0.7363 0.094 Uiso 1 1 calc R . .
C26 C 0.1702(7) 0.4141(4) 0.6947(5) 0.096(3) Uani 1 1 d . . .
H26A H 0.0996 0.4463 0.7121 0.144 Uiso 1 1 calc R . .
H26B H 0.1690 0.3724 0.7166 0.144 Uiso 1 1 calc R . .
H26C H 0.1382 0.4051 0.6554 0.144 Uiso 1 1 calc R . .
C27 C 0.7421(8) 0.5335(4) 0.7075(4) 0.070(2) Uani 1 1 d . . .
H27A H 0.7607 0.5608 0.6735 0.106 Uiso 1 1 calc R . .
H27B H 0.8264 0.5017 0.7125 0.106 Uiso 1 1 calc R . .
H27C H 0.7355 0.5625 0.7411 0.106 Uiso 1 1 calc R . .
C28 C 0.0923(14) 0.6820(6) 0.6769(6) 0.124(5) Uani 1 1 d . . .
H28A H 0.1083 0.7305 0.6711 0.149 Uiso 1 1 calc R . .
H28B H -0.0143 0.6711 0.6660 0.149 Uiso 1 1 calc R . .
C29 C 0.1174(13) 0.6650(6) 0.7361(6) 0.119(5) Uani 1 1 d . . .
H29A H 0.2284 0.6672 0.7446 0.143 Uiso 1 1 calc R . .
H29B H 0.0649 0.6981 0.7607 0.143 Uiso 1 1 calc R . .
C30 C 0.1676(16) 0.6488(7) 0.5836(5) 0.175(7) Uani 1 1 d . . .
H30A H 0.1499 0.6957 0.5733 0.263 Uiso 1 1 calc R . .
H30B H 0.0763 0.6224 0.5746 0.263 Uiso 1 1 calc R . .
H30C H 0.2551 0.6315 0.5620 0.263 Uiso 1 1 calc R . .
C31 C 0.0881(14) 0.5850(7) 0.8077(4) 0.166(6) Uani 1 1 d . . .
H31A H 0.1959 0.5733 0.8136 0.249 Uiso 1 1 calc R . .
H31B H 0.0234 0.5468 0.8180 0.249 Uiso 1 1 calc R . .
H31C H 0.0616 0.6234 0.8317 0.249 Uiso 1 1 calc R . .
B1 B 0.8264(6) 0.3361(3) 0.7002(3) 0.0331(15) Uani 1 1 d D . .
H1A H 0.774(5) 0.3132(19) 0.7386(11) 0.040 Uiso 1 1 d D . .
H1B H 0.834(5) 0.3916(6) 0.7030(16) 0.040 Uiso 1 1 d D . .
H1C H 0.772(4) 0.3186(18) 0.6596(10) 0.040 Uiso 1 1 d D . .
H1D H 0.945(2) 0.318(2) 0.7062(16) 0.040 Uiso 1 1 d D . .

loop_
_atom_site_aniso_label
_atom_site_aniso_U_11
_atom_site_aniso_U_22
_atom_site_aniso_U_33
_atom_site_aniso_U_23
_atom_site_aniso_U_13
_atom_site_aniso_U_12
Yb1 0.03368(12) 0.03272(12) 0.03419(11) -0.00272(14) 0.00081(12) -0.00556(14)
Si1 0.0832(19) 0.0583(15) 0.0399(10) -0.0122(10) -0.0082(10) -0.0147(12)
Si2 0.0658(13) 0.0511(14) 0.0464(11) 0.0052(9) 0.0110(10) -0.0116(11)
O1 0.033(2) 0.043(3) 0.089(3) 0.015(3) 0.005(3) 0.0082(19)
O2 0.050(3) 0.036(3) 0.073(3) -0.001(3) -0.001(3) -0.013(2)
O3 0.151(7) 0.114(8) 0.121(6) 0.035(5) 0.020(5) 0.042(6)
O4 0.115(5) 0.107(7) 0.096(5) -0.017(4) -0.003(5) -0.037(5)
N1 0.079(4) 0.042(3) 0.028(2) -0.005(3) -0.004(3) -0.016(3)
N2 0.065(4) 0.043(3) 0.030(3) 0.000(2) 0.001(3) -0.033(3)
N3 0.048(3) 0.040(3) 0.034(2) -0.002(2) 0.000(3) -0.011(3)
N4 0.082(4) 0.036(3) 0.031(3) -0.003(2) -0.001(3) -0.025(3)
C1 0.044(4) 0.051(4) 0.028(3) 0.001(3) -0.001(3) -0.002(3)
C2 0.051(4) 0.056(4) 0.032(3) -0.003(3) 0.005(4) -0.010(4)
C3 0.064(5) 0.048(5) 0.050(4) 0.000(4) -0.007(4) -0.029(4)
C4 0.081(5) 0.034(4) 0.064(5) -0.009(3) 0.011(4) -0.030(4)
C5 0.073(5) 0.060(5) 0.042(4) 0.001(3) -0.005(4) -0.033(4)
C6 0.102(3) 0.089(3) 0.056(2) 0.008(2) -0.001(2) -0.014(2)
C7 0.102(3) 0.089(3) 0.056(2) 0.008(2) -0.001(2) -0.014(2)
C8 0.102(3) 0.089(3) 0.056(2) 0.008(2) -0.001(2) -0.014(2)
C9 0.102(3) 0.089(3) 0.056(2) 0.008(2) -0.001(2) -0.014(2)
C10 0.102(3) 0.089(3) 0.056(2) 0.008(2) -0.001(2) -0.014(2)
C11 0.102(3) 0.089(3) 0.056(2) 0.008(2) -0.001(2) -0.014(2)
C12 0.056(4) 0.053(5) 0.033(3) -0.002(3) -0.007(3) -0.004(4)
C13 0.096(7) 0.058(5) 0.038(3) -0.006(3) -0.004(4) -0.010(5)
C14 0.114(7) 0.084(7) 0.030(4) -0.003(4) -0.001(4) -0.028(6)
C15 0.085(7) 0.112(9) 0.055(5) 0.026(6) -0.024(5) -0.031(6)
C16 0.067(5) 0.100(9) 0.085(6) 0.040(6) -0.028(5) -0.011(6)
C17 0.060(4) 0.069(5) 0.066(4) 0.003(5) -0.017(4) 0.016(5)
C21 0.122(8) 0.079(7) 0.067(5) -0.007(5) 0.044(5) -0.019(6)
C22 0.161(9) 0.057(6) 0.112(7) 0.035(5) 0.030(8) 0.007(7)
C23 0.114(8) 0.143(12) 0.099(7) 0.024(7) 0.028(6) -0.055(8)
C24 0.061(4) 0.049(4) 0.125(5) -0.007(4) 0.005(4) 0.009(3)
C25 0.061(4) 0.049(4) 0.125(5) -0.007(4) 0.005(4) 0.009(3)
C26 0.026(4) 0.077(6) 0.185(9) 0.012(7) -0.005(6) -0.003(4)
C27 0.053(4) 0.055(5) 0.103(7) -0.025(5) -0.001(4) -0.019(4)
C28 0.126(11) 0.069(8) 0.177(13) 0.021(8) -0.016(10) 0.033(7)
C29 0.088(8) 0.080(9) 0.190(13) -0.070(10) -0.009(9) 0.009(7)
C30 0.206(14) 0.22(2) 0.096(8) 0.055(10) 0.017(9) 0.058(13)
C31 0.167(13) 0.250(18) 0.080(7) -0.011(9) -0.021(8) -0.060(11)
B1 0.008(3) 0.031(3) 0.060(4) 0.005(4) -0.010(3) 0.000(2)

loop_
_atom_type_symbol
_atom_type_description
_atom_type_scat_dispersion_real
_atom_type_scat_dispersion_imag
_atom_type_scat_source
C C 0.0033 0.0016 'International Tables Vol C Tables 4.2.6.8 and 6.1.1.4'
H H 0.0000 0.0000 'International Tables Vol C Tables 4.2.6.8 and 6.1.1.4'
N N 0.0061 0.0033 'International Tables Vol C Tables 4.2.6.8 and 6.1.1.4'
Yb Yb -0.3850 5.5486 'International Tables Vol C Tables 4.2.6.8 and 6.1.1.4'
Si Si 0.0817 0.0704 'International Tables Vol C Tables 4.2.6.8 and 6.1.1.4'
O O 0.0106 0.0060 'International Tables Vol C Tables 4.2.6.8 and 6.1.1.4'
B B 0.0013 0.0007 'International Tables Vol C Tables 4.2.6.8 and 6.1.1.4'

loop_
_geom_angle_atom_site_label_1
_geom_angle_atom_site_label_2
_geom_angle_atom_site_label_3
_geom_angle
N4 Yb1 N2 74.91(18)
N4 Yb1 O1 87.8(2)
N2 Yb1 O1 85.79(18)
N4 Yb1 N3 55.99(17)
N2 Yb1 N3 130.22(17)
O1 Yb1 N3 84.69(19)
N4 Yb1 N1 130.39(18)
N2 Yb1 N1 55.75(17)
O1 Yb1 N1 84.08(19)
N3 Yb1 N1 166.75(17)
N4 Yb1 O2 133.87(18)
N2 Yb1 O2 135.51(18)
O1 Yb1 O2 66.49(14)
N3 Yb1 O2 82.96(16)
N1 Yb1 O2 86.12(17)
N4 Yb1 B1 105.3(2)
N2 Yb1 B1 106.9(2)
O1 Yb1 B1 163.68(18)
N3 Yb1 B1 94.4(2)
N1 Yb1 B1 94.4(2)
O2 Yb1 B1 97.20(17)
N4 Yb1 C2 27.96(18)
N2 Yb1 C2 101.98(19)
O1 Yb1 C2 82.8(2)
N3 Yb1 C2 28.31(17)
N1 Yb1 C2 155.0(2)
O2 Yb1 C2 107.84(18)
B1 Yb1 C2 104.0(2)
N4 Yb1 C1 102.33(19)
N2 Yb1 C1 27.58(17)
O1 Yb1 C1 83.88(17)
N3 Yb1 C1 155.86(19)
N1 Yb1 C1 28.18(16)
O2 Yb1 C1 111.52(18)
B1 Yb1 C1 102.5(2)
C2 Yb1 C1 128.6(2)
N4 Yb1 H1A 108.6(9)
N2 Yb1 H1A 83.5(5)
O1 Yb1 H1A 157.2(7)
N3 Yb1 H1A 117.4(6)
N1 Yb1 H1A 73.3(6)
O2 Yb1 H1A 108.7(8)
B1 Yb1 H1A 25.2(3)
C2 Yb1 H1A 119.0(8)
C1 Yb1 H1A 77.3(4)
N4 Yb1 H1B 123.8(7)
N2 Yb1 H1B 125.5(7)
O1 Yb1 H1B 138.4(4)
N3 Yb1 H1B 91.6(9)
N1 Yb1 H1B 92.1(9)
O2 Yb1 H1B 71.9(4)
B1 Yb1 H1B 25.3(3)
C2 Yb1 H1B 111.7(8)
C1 Yb1 H1B 111.0(8)
H1A Yb1 H1B 43.0(5)
N4 Yb1 H1C 80.8(4)
N2 Yb1 H1C 108.6(10)
O1 Yb1 H1C 158.4(7)
N3 Yb1 H1C 73.7(6)
N1 Yb1 H1C 117.3(6)
O2 Yb1 H1C 109.2(9)
B1 Yb1 H1C 25.8(2)
C2 Yb1 H1C 78.5(4)
C1 Yb1 H1C 116.4(8)
H1A Yb1 H1C 44.0(5)
H1B Yb1 H1C 44.1(5)
N1 Si1 C18' 119.6(8)
N1 Si1 C20 110.4(7)
C18' Si1 C20 79.0(9)
N1 Si1 C19' 112.2(7)
C18' Si1 C19' 104.5(10)
C20 Si1 C19' 127.4(10)
N1 Si1 C18 116.8(7)
C18' Si1 C18 31.3(8)
C20 Si1 C18 108.2(9)
C19' Si1 C18 78.0(8)
N1 Si1 C20' 109.7(6)
C18' Si1 C20' 106.1(9)
C20 Si1 C20' 32.0(8)
C19' Si1 C20' 103.4(10)
C18 Si1 C20' 129.0(9)
N1 Si1 C19 107.3(7)
C18' Si1 C19 125.8(10)
C20 Si1 C19 109.7(10)
C19' Si1 C19 27.6(8)
C18 Si1 C19 104.2(9)
C20' Si1 C19 80.0(10)
N3 Si2 C23 109.2(4)
N3 Si2 C21 115.2(3)
C23 Si2 C21 103.9(4)
N3 Si2 C22 110.8(4)
C23 Si2 C22 107.7(5)
C21 Si2 C22 109.6(4)
C24 O1 C26 115.4(6)
C24 O1 Yb1 118.4(4)
C26 O1 Yb1 123.9(4)
C25 O2 C27 111.7(5)
C25 O2 Yb1 117.7(4)
C27 O2 Yb1 130.5(4)
C30 O3 C28 113.4(9)
C29 O4 C31 111.6(9)
C1 N1 Si1 129.8(5)
C1 N1 Yb1 90.2(4)
Si1 N1 Yb1 138.9(3)
C1 N2 C3 125.0(5)
C1 N2 Yb1 97.6(4)
C3 N2 Yb1 137.2(4)
C2 N3 Si2 128.1(4)
C2 N3 Yb1 89.6(4)
Si2 N3 Yb1 141.7(3)
C2 N4 C5 123.5(6)
C2 N4 Yb1 97.3(4)
C5 N4 Yb1 136.6(4)
N2 C1 N1 116.4(6)
N2 C1 C6 121.2(6)
N1 C1 C6 122.3(6)
N2 C1 Yb1 54.8(3)
N1 C1 Yb1 61.7(3)
C6 C1 Yb1 175.8(5)
N4 C2 N3 115.9(6)
N4 C2 C12 120.4(6)
N3 C2 C12 123.7(6)
N4 C2 Yb1 54.7(3)
N3 C2 Yb1 62.1(3)
C12 C2 Yb1 168.8(5)
N2 C3 C4 113.4(6)
N2 C3 H3A 108.9
C4 C3 H3A 108.9
N2 C3 H3B 108.9
C4 C3 H3B 108.9
H3A C3 H3B 107.7
C3 C4 C5 113.8(6)
C3 C4 H4A 108.8
C5 C4 H4A 108.8
C3 C4 H4B 108.8
C5 C4 H4B 108.8
H4A C4 H4B 107.7
C4 C5 N4 110.1(5)
C4 C5 H5A 109.6
N4 C5 H5A 109.6
C4 C5 H5B 109.6
N4 C5 H5B 109.6
H5A C5 H5B 108.1
C11 C6 C7 116.4(9)
C11 C6 C1 123.9(9)
C7 C6 C1 119.6(9)
C6 C7 C8 123.6(9)
C6 C7 H7 118.2
C8 C7 H7 118.2
C9 C8 C7 114.4(9)
C9 C8 H8 122.8
C7 C8 H8 122.8
C10 C9 C8 125.8(9)
C10 C9 H9 117.1
C8 C9 H9 117.1
C9 C10 C11 118.1(10)
C9 C10 H10 121.0
C11 C10 H10 121.0
C6 C11 C10 121.3(10)
C6 C11 H11 119.4
C10 C11 H11 119.4
C17 C12 C13 119.7(6)
C17 C12 C2 119.3(7)
C13 C12 C2 120.9(7)
C12 C13 C14 119.7(8)
C12 C13 H13 120.1
C14 C13 H13 120.1
C15 C14 C13 120.6(9)
C15 C14 H14 119.7
C13 C14 H14 119.7
C16 C15 C14 118.9(8)
C16 C15 H15 120.6
C14 C15 H15 120.6
C15 C16 C17 123.0(9)
C15 C16 H16 118.5
C17 C16 H16 118.5
C12 C17 C16 118.0(8)
C12 C17 H17 121.0
C16 C17 H17 121.0
Si1 C18 H18A 109.5
Si1 C18 H18B 109.5
Si1 C18 H18C 109.5
Si1 C18' H18D 109.5
Si1 C18' H18E 109.5
H18D C18' H18E 109.5
Si1 C18' H18F 109.5
H18D C18' H18F 109.5
H18E C18' H18F 109.5
Si1 C19 H19A 109.5
Si1 C19 H19B 109.5
Si1 C19 H19C 109.5
Si1 C19' H19D 109.5
Si1 C19' H19E 109.5
H19D C19' H19E 109.5
Si1 C19' H19F 109.5
H19D C19' H19F 109.5
H19E C19' H19F 109.5
Si1 C20 H20A 109.5
Si1 C20 H20B 109.5
Si1 C20 H20C 109.5
Si1 C20' H20D 109.5
Si1 C20' H20E 109.5
H20D C20' H20E 109.5
Si1 C20' H20F 109.5
H20D C20' H20F 109.5
H20E C20' H20F 109.5
Si2 C21 H21A 109.5
Si2 C21 H21B 109.5
H21A C21 H21B 109.5
Si2 C21 H21C 109.5
H21A C21 H21C 109.5
H21B C21 H21C 109.5
Si2 C22 H22A 109.5
Si2 C22 H22B 109.5
H22A C22 H22B 109.5
Si2 C22 H22C 109.5
H22A C22 H22C 109.5
H22B C22 H22C 109.5
Si2 C23 H23A 109.5
Si2 C23 H23B 109.5
H23A C23 H23B 109.5
Si2 C23 H23C 109.5
H23A C23 H23C 109.5
H23B C23 H23C 109.5
O1 C24 C25 115.9(7)
O1 C24 H24A 108.3
C25 C24 H24A 108.3
O1 C24 H24B 108.3
C25 C24 H24B 108.3
H24A C24 H24B 107.4
O2 C25 C24 110.4(6)
O2 C25 H25A 109.6
C24 C25 H25A 109.6
O2 C25 H25B 109.6
C24 C25 H25B 109.6
H25A C25 H25B 108.1
O1 C26 H26A 109.5
O1 C26 H26B 109.5
H26A C26 H26B 109.5
O1 C26 H26C 109.5
H26A C26 H26C 109.5
H26B C26 H26C 109.5
O2 C27 H27A 109.5
O2 C27 H27B 109.5
H27A C27 H27B 109.5
O2 C27 H27C 109.5
H27A C27 H27C 109.5
H27B C27 H27C 109.5
C29 C28 O3 108.9(9)
C29 C28 H28A 109.9
O3 C28 H28A 109.9
C29 C28 H28B 109.9
O3 C28 H28B 109.9
H28A C28 H28B 108.3
O4 C29 C28 111.5(11)
O4 C29 H29A 109.3
C28 C29 H29A 109.3
O4 C29 H29B 109.3
C28 C29 H29B 109.3
H29A C29 H29B 108.0
O3 C30 H30A 109.5
O3 C30 H30B 109.5
H30A C30 H30B 109.5
O3 C30 H30C 109.5
H30A C30 H30C 109.5
H30B C30 H30C 109.5
O4 C31 H31A 109.5
O4 C31 H31B 109.5
H31A C31 H31B 109.5
O4 C31 H31C 109.5
H31A C31 H31C 109.5
H31B C31 H31C 109.5
Yb1 B1 H1A 76(2)
Yb1 B1 H1B 76(2)
H1A B1 H1B 113.0(13)
Yb1 B1 H1C 70.0(19)
H1A B1 H1C 112.6(12)
H1B B1 H1C 112.8(12)
Yb1 B1 H1D 175(2)
H1A B1 H1D 99(3)
H1B B1 H1D 105(3)
H1C B1 H1D 113.5(13)

loop_
_geom_bond_atom_site_label_1
_geom_bond_atom_site_label_2
_geom_bond_distance
Yb1 N4 2.272(5)
Yb1 N2 2.300(5)
Yb1 O1 2.364(4)
Yb1 N3 2.439(4)
Yb1 N1 2.455(5)
Yb1 O2 2.461(4)
Yb1 B1 2.527(5)
Yb1 C2 2.760(6)
Yb1 C1 2.790(6)
Yb1 H1A 2.50(5)
Yb1 H1B 2.50(4)
Yb1 H1C 2.39(4)
Si1 N1 1.730(5)
Si1 C18' 1.779(14)
Si1 C20 1.820(14)
Si1 C19' 1.835(14)
Si1 C18 1.839(14)
Si1 C20' 1.883(14)
Si1 C19 1.946(14)
Si2 N3 1.728(5)
Si2 C23 1.853(10)
Si2 C21 1.864(8)
Si2 C22 1.884(9)
O1 C24 1.331(8)
O1 C26 1.408(7)
O2 C25 1.430(8)
O2 C27 1.446(7)
O3 C30 1.384(11)
O3 C28 1.434(12)
O4 C29 1.362(12)
O4 C31 1.431(11)
N1 C1 1.318(7)
N2 C1 1.303(7)
N2 C3 1.457(8)
N3 C2 1.309(8)
N4 C2 1.305(7)
N4 C5 1.515(8)
C1 C6 1.466(10)
C2 C12 1.511(9)
C3 C4 1.477(9)
C3 H3A 0.9800
C3 H3B 0.9800
C4 C5 1.499(9)
C4 H4A 0.9800
C4 H4B 0.9800
C5 H5A 0.9800
C5 H5B 0.9800
C6 C11 1.372(12)
C6 C7 1.381(13)
C7 C8 1.417(10)
C7 H7 0.9400
C8 C9 1.353(12)
C8 H8 0.9400
C9 C10 1.317(12)
C9 H9 0.9400
C10 C11 1.409(10)
C10 H10 0.9400
C11 H11 0.9400
C12 C17 1.384(10)
C12 C13 1.397(9)
C13 C14 1.409(9)
C13 H13 0.9400
C14 C15 1.361(13)
C14 H14 0.9400
C15 C16 1.359(13)
C15 H15 0.9400
C16 C17 1.403(10)
C16 H16 0.9400
C17 H17 0.9400
C18 H18A 0.9700
C18 H18B 0.9700
C18 H18C 0.9700
C18' H18D 0.9700
C18' H18E 0.9700
C18' H18F 0.9700
C19 H19A 0.9700
C19 H19B 0.9700
C19 H19C 0.9700
C19' H19D 0.9700
C19' H19E 0.9700
C19' H19F 0.9700
C20 H20A 0.9700
C20 H20B 0.9700
C20 H20C 0.9700
C20' H20D 0.9700
C20' H20E 0.9700
C20' H20F 0.9700
C21 H21A 0.9700
C21 H21B 0.9700
C21 H21C 0.9700
C22 H22A 0.9700
C22 H22B 0.9700
C22 H22C 0.9700
C23 H23A 0.9700
C23 H23B 0.9700
C23 H23C 0.9700
C24 C25 1.457(10)
C24 H24A 0.9800
C24 H24B 0.9800
C25 H25A 0.9800
C25 H25B 0.9800
C26 H26A 0.9700
C26 H26B 0.9700
C26 H26C 0.9700
C27 H27A 0.9700
C27 H27B 0.9700
C27 H27C 0.9700
C28 C29 1.431(14)
C28 H28A 0.9800
C28 H28B 0.9800
C29 H29A 0.9800
C29 H29B 0.9800
C30 H30A 0.9700
C30 H30B 0.9700
C30 H30C 0.9700
C31 H31A 0.9700
C31 H31B 0.9700
C31 H31C 0.9700
B1 H1A 1.099(10)
B1 H1B 1.102(9)
B1 H1C 1.107(9)
B1 H1D 1.092(10)

loop_
_geom_torsion_atom_site_label_1
_geom_torsion_atom_site_label_2
_geom_torsion_atom_site_label_3
_geom_torsion_atom_site_label_4
_geom_torsion
N4 Yb1 O1 C24 -118.8(6)
N2 Yb1 O1 C24 166.1(6)
N3 Yb1 O1 C24 -62.8(6)
N1 Yb1 O1 C24 110.2(6)
O2 Yb1 O1 C24 21.8(6)
B1 Yb1 O1 C24 24.6(11)
C2 Yb1 O1 C24 -91.2(6)
C1 Yb1 O1 C24 138.5(6)
N4 Yb1 O1 C26 43.0(7)
N2 Yb1 O1 C26 -32.0(7)
N3 Yb1 O1 C26 99.1(7)
N1 Yb1 O1 C26 -88.0(7)
O2 Yb1 O1 C26 -176.3(7)
B1 Yb1 O1 C26 -173.5(8)
C2 Yb1 O1 C26 70.6(7)
C1 Yb1 O1 C26 -59.6(7)
N4 Yb1 O2 C25 59.1(6)
N2 Yb1 O2 C25 -58.5(6)
O1 Yb1 O2 C25 -2.4(5)
N3 Yb1 O2 C25 84.8(6)
N1 Yb1 O2 C25 -87.6(6)
B1 Yb1 O2 C25 178.4(6)
C2 Yb1 O2 C25 71.2(6)
C1 Yb1 O2 C25 -75.2(6)
N4 Yb1 O2 C27 -122.6(6)
N2 Yb1 O2 C27 119.8(6)
O1 Yb1 O2 C27 176.0(6)
N3 Yb1 O2 C27 -96.8(6)
N1 Yb1 O2 C27 90.8(6)
B1 Yb1 O2 C27 -3.2(6)
C2 Yb1 O2 C27 -110.5(6)
C1 Yb1 O2 C27 103.2(6)
C18' Si1 N1 C1 -12.4(11)
C20 Si1 N1 C1 -101.1(9)
C19' Si1 N1 C1 110.5(9)
C18 Si1 N1 C1 23.0(10)
C20' Si1 N1 C1 -135.2(9)
C19 Si1 N1 C1 139.4(9)
C18' Si1 N1 Yb1 -176.9(9)
C20 Si1 N1 Yb1 94.5(8)
C19' Si1 N1 Yb1 -54.0(9)
C18 Si1 N1 Yb1 -141.4(8)
C20' Si1 N1 Yb1 60.3(9)
C19 Si1 N1 Yb1 -25.0(9)
N4 Yb1 N1 C1 6.1(5)
N2 Yb1 N1 C1 -0.8(4)
O1 Yb1 N1 C1 88.1(4)
N3 Yb1 N1 C1 120.3(8)
O2 Yb1 N1 C1 154.8(4)
B1 Yb1 N1 C1 -108.2(4)
C2 Yb1 N1 C1 29.3(7)
N4 Yb1 N1 Si1 174.2(4)
N2 Yb1 N1 Si1 167.3(6)
O1 Yb1 N1 Si1 -103.8(5)
N3 Yb1 N1 Si1 -71.6(9)
O2 Yb1 N1 Si1 -37.1(5)
B1 Yb1 N1 Si1 59.9(5)
C2 Yb1 N1 Si1 -162.6(4)
C1 Yb1 N1 Si1 168.1(8)
N4 Yb1 N2 C1 -173.6(5)
O1 Yb1 N2 C1 -84.8(4)
N3 Yb1 N2 C1 -164.2(4)
N1 Yb1 N2 C1 0.9(4)
O2 Yb1 N2 C1 -35.1(5)
B1 Yb1 N2 C1 84.6(4)
C2 Yb1 N2 C1 -166.6(4)
N4 Yb1 N2 C3 1.8(7)
O1 Yb1 N2 C3 90.6(7)
N3 Yb1 N2 C3 11.2(8)
N1 Yb1 N2 C3 176.3(8)
O2 Yb1 N2 C3 140.4(6)
B1 Yb1 N2 C3 -99.9(7)
C2 Yb1 N2 C3 8.9(7)
C1 Yb1 N2 C3 175.5(10)
C23 Si2 N3 C2 -139.6(7)
C21 Si2 N3 C2 -23.2(8)
C22 Si2 N3 C2 101.9(7)
C23 Si2 N3 Yb1 29.5(6)
C21 Si2 N3 Yb1 145.8(5)
C22 Si2 N3 Yb1 -89.0(6)
N4 Yb1 N3 C2 6.1(4)
N2 Yb1 N3 C2 -4.8(5)
O1 Yb1 N3 C2 -84.7(4)
N1 Yb1 N3 C2 -116.9(8)
O2 Yb1 N3 C2 -151.6(4)
B1 Yb1 N3 C2 111.6(4)
C1 Yb1 N3 C2 -22.7(7)
N4 Yb1 N3 Si2 -165.3(6)
N2 Yb1 N3 Si2 -176.2(4)
O1 Yb1 N3 Si2 103.9(5)
N1 Yb1 N3 Si2 71.7(10)
O2 Yb1 N3 Si2 36.9(5)
B1 Yb1 N3 Si2 -59.8(5)
C2 Yb1 N3 Si2 -171.4(8)
C1 Yb1 N3 Si2 165.9(4)
N2 Yb1 N4 C2 165.1(6)
O1 Yb1 N4 C2 78.9(5)
N3 Yb1 N4 C2 -6.2(4)
N1 Yb1 N4 C2 159.2(4)
O2 Yb1 N4 C2 25.2(6)
B1 Yb1 N4 C2 -91.1(5)
C1 Yb1 N4 C2 162.1(5)
N2 Yb1 N4 C5 4.0(7)
O1 Yb1 N4 C5 -82.3(8)
N3 Yb1 N4 C5 -167.4(9)
N1 Yb1 N4 C5 -2.0(9)
O2 Yb1 N4 C5 -136.0(7)
B1 Yb1 N4 C5 107.7(8)
C2 Yb1 N4 C5 -161.2(11)
C1 Yb1 N4 C5 1.0(8)
C3 N2 C1 N1 -177.7(6)
Yb1 N2 C1 N1 -1.5(7)
C3 N2 C1 C6 2.0(11)
Yb1 N2 C1 C6 178.2(6)
C3 N2 C1 Yb1 -176.2(8)
Si1 N1 C1 N2 -168.5(5)
Yb1 N1 C1 N2 1.4(6)
Si1 N1 C1 C6 11.9(11)
Yb1 N1 C1 C6 -178.3(7)
Si1 N1 C1 Yb1 -169.8(6)
N4 Yb1 C1 N2 6.3(5)
O1 Yb1 C1 N2 92.6(4)
N3 Yb1 C1 N2 30.5(7)
N1 Yb1 C1 N2 -178.5(7)
O2 Yb1 C1 N2 154.4(4)
B1 Yb1 C1 N2 -102.6(4)
C2 Yb1 C1 N2 16.9(5)
N4 Yb1 C1 N1 -175.2(4)
N2 Yb1 C1 N1 178.5(7)
O1 Yb1 C1 N1 -88.9(4)
N3 Yb1 C1 N1 -151.0(4)
O2 Yb1 C1 N1 -27.1(4)
B1 Yb1 C1 N1 75.9(4)
C2 Yb1 C1 N1 -164.6(4)
N4 Yb1 C1 C6 -15(8)
N2 Yb1 C1 C6 -21(8)
O1 Yb1 C1 C6 71(8)
N3 Yb1 C1 C6 9(8)
N1 Yb1 C1 C6 160(8)
O2 Yb1 C1 C6 133(8)
B1 Yb1 C1 C6 -124(8)
C2 Yb1 C1 C6 -4(8)
C5 N4 C2 N3 175.3(7)
Yb1 N4 C2 N3 10.7(7)
C5 N4 C2 C12 -3.5(11)
Yb1 N4 C2 C12 -168.1(6)
C5 N4 C2 Yb1 164.6(9)
Si2 N3 C2 N4 163.4(5)
Yb1 N3 C2 N4 -9.9(7)
Si2 N3 C2 C12 -17.9(11)
Yb1 N3 C2 C12 168.8(7)
Si2 N3 C2 Yb1 173.3(6)
N2 Yb1 C2 N4 -14.7(6)
O1 Yb1 C2 N4 -98.8(5)
N3 Yb1 C2 N4 169.1(8)
N1 Yb1 C2 N4 -39.8(8)
O2 Yb1 C2 N4 -161.2(5)
B1 Yb1 C2 N4 96.3(5)
C1 Yb1 C2 N4 -22.6(6)
N4 Yb1 C2 N3 -169.1(8)
N2 Yb1 C2 N3 176.2(4)
O1 Yb1 C2 N3 92.1(4)
N1 Yb1 C2 N3 151.1(4)
O2 Yb1 C2 N3 29.7(5)
B1 Yb1 C2 N3 -72.8(4)
C1 Yb1 C2 N3 168.3(4)
N4 Yb1 C2 C12 67(2)
N2 Yb1 C2 C12 53(3)
O1 Yb1 C2 C12 -31(3)
N3 Yb1 C2 C12 -124(3)
N1 Yb1 C2 C12 28(3)
O2 Yb1 C2 C12 -94(3)
B1 Yb1 C2 C12 164(2)
C1 Yb1 C2 C12 45(3)
C1 N2 C3 C4 -159.8(7)
Yb1 N2 C3 C4 25.7(10)
N2 C3 C4 C5 -63.3(9)
C3 C4 C5 N4 66.7(8)
C2 N4 C5 C4 167.1(7)
Yb1 N4 C5 C4 -35.5(10)
N2 C1 C6 C11 78.2(11)
N1 C1 C6 C11 -102.2(10)
Yb1 C1 C6 C11 98(8)
N2 C1 C6 C7 -99.3(10)
N1 C1 C6 C7 80.3(11)
Yb1 C1 C6 C7 -79(8)
C11 C6 C7 C8 5.3(14)
C1 C6 C7 C8 -177.0(8)
C6 C7 C8 C9 -5.4(14)
C7 C8 C9 C10 5.5(15)
C8 C9 C10 C11 -5.3(15)
C7 C6 C11 C10 -4.8(14)
C1 C6 C11 C10 177.6(8)
C9 C10 C11 C6 4.8(14)
N4 C2 C12 C17 110.8(9)
N3 C2 C12 C17 -67.9(10)
Yb1 C2 C12 C17 50(3)
N4 C2 C12 C13 -73.9(10)
N3 C2 C12 C13 107.5(9)
Yb1 C2 C12 C13 -135(2)
C17 C12 C13 C14 0.5(11)
C2 C12 C13 C14 -174.8(7)
C12 C13 C14 C15 -2.9(12)
C13 C14 C15 C16 3.3(14)
C14 C15 C16 C17 -1.3(15)
C13 C12 C17 C16 1.4(12)
C2 C12 C17 C16 176.8(7)
C15 C16 C17 C12 -1.0(13)
C26 O1 C24 C25 157.4(8)
Yb1 O1 C24 C25 -39.2(10)
C27 O2 C25 C24 167.0(7)
Yb1 O2 C25 C24 -14.3(9)
O1 C24 C25 O2 34.0(11)
C30 O3 C28 C29 170.3(11)
C31 O4 C29 C28 -179.8(10)
O3 C28 C29 O4 -73.1(13)
